data_7004102
loop_
_publ_author_name
'Pascu, Sofia I.'
'Waghorn, Philip A.'
'Conry, Timothy D.'
'Lin, Bonita'
'Betts, Helen M.'
'Dilworth, Jonathan R.'
'Sim, Robert B.'
'Churchill, Grant C.'
'Aigbirhio, Franklin I.'
'Warren, John E.'

_publ_section_title
;
 Cellular confocal fluorescence studies and cytotoxic activity of new
 Zn(ii) bis(thiosemicarbazonato) complexes
;
_journal_issue 16
_journal_name_full 'Dalton Transactions'
_journal_page_first 2107
_journal_page_last 2110
_journal_paper_doi 10.1039/b802806k
_journal_year 2008
_chemical_formula_moiety 'C42 H46 N14 S4 Zn2'
_chemical_formula_sum 'C42 H46 N14 S4 Zn2'
_chemical_formula_weight 1005.95
_space_group_IT_number 15
_symmetry_cell_setting monoclinic
_symmetry_space_group_name_Hall '-C 2yc'
_symmetry_space_group_name_H-M 'C 1 2/c 1'
_atom_sites_solution_hydrogens geom
_atom_sites_solution_primary direct
_audit_creation_date 07-08-07
_audit_creation_method CRYSTALS_ver_12.80
_cell_angle_alpha 90
_cell_angle_beta 98.524(2)
_cell_angle_gamma 90
_cell_formula_units_Z 4
_cell_length_a 11.835(2)
_cell_length_b 21.206(5)
_cell_length_c 23.024(5)
_cell_measurement_reflns_used 3495
_cell_measurement_temperature 150
_cell_measurement_theta_max 25
_cell_measurement_theta_min 1
_cell_volume 5715(2)
_computing_cell_refinement 'Bruker SAINT'
_computing_data_collection 'Bruker APEX2'
_computing_data_reduction 'Bruker SAINT'
_computing_molecular_graphics 'CAMERON (Watkin et al., 1996)'
_computing_publication_material 'CRYSTALS (Betteridge et al., 2003)'
_computing_structure_refinement 'CRYSTALS (Betteridge et al., 2003)'
_computing_structure_solution 'SHELXS 86 (Sheldrick, 1986)'
_diffrn_ambient_temperature 150
_diffrn_measured_fraction_theta_full 0.996
_diffrn_measured_fraction_theta_max 0.996
_diffrn_measurement_device_type 'Bruker SMART APEX2 CCD'
_diffrn_measurement_method 'fine-slice \w scans'
_diffrn_radiation_monochromator 'silicon 111'
_diffrn_radiation_source 'Daresbury SRS station 9.8'
_diffrn_radiation_type synchrotron
_diffrn_radiation_wavelength 0.6709
_diffrn_reflns_av_R_equivalents 0.077
_diffrn_reflns_limit_h_max 12
_diffrn_reflns_limit_h_min -12
_diffrn_reflns_limit_k_max 22
_diffrn_reflns_limit_k_min 0
_diffrn_reflns_limit_l_max 24
_diffrn_reflns_limit_l_min 0
_diffrn_reflns_number 3495
_diffrn_reflns_theta_full 21.998
_diffrn_reflns_theta_max 21.998
_diffrn_reflns_theta_min 3.367
_diffrn_standards_number 0
_exptl_absorpt_coefficient_mu 1.024
_exptl_absorpt_correction_T_max 0.99
_exptl_absorpt_correction_T_min 0.98
_exptl_absorpt_correction_type multi-scan
_exptl_absorpt_process_details 'SADABS (Siemens, 1996)'
_exptl_crystal_colour orange
_exptl_crystal_density_diffrn 1.169
_exptl_crystal_description block
_exptl_crystal_F_000 2080
_exptl_crystal_size_max 0.02
_exptl_crystal_size_mid 0.02
_exptl_crystal_size_min 0.01
_refine_diff_density_max 1.21
_refine_diff_density_min -0.48
_refine_ls_extinction_method None
_refine_ls_goodness_of_fit_ref 1.0300
_refine_ls_hydrogen_treatment noref
_refine_ls_matrix_type full
_refine_ls_number_parameters 307
_refine_ls_number_reflns 1933
_refine_ls_number_restraints 72
_refine_ls_R_factor_all 0.1130
_refine_ls_R_factor_gt 0.0755
_refine_ls_shift/su_max 0.034823
_refine_ls_structure_factor_coef F
_refine_ls_weighting_details
;
Method, part 1, Chebychev polynomial, (Watkin, 1994, Prince, 1982)
[weight] = 1.0/[A~0~*T~0~(x)+A~1~*T~1~(x) ... +A~n-1~]*T~n-1~(x)]
where A~i~ are the Chebychev coefficients listed below and x= Fcalc/Fmax
Method = Robust Weighting (Prince, 1982)
W = [weight] * [1-(deltaF/6*sigmaF)^2^]^2^
A~i~ are:
0.697 0.771 0.321
;
_refine_ls_weighting_scheme calc
_refine_ls_wR_factor_all 0.1075
_refine_ls_wR_factor_gt 0.0795
_refine_ls_wR_factor_ref 0.0795
_reflns_limit_h_max 12
_reflns_limit_h_min -12
_reflns_limit_k_max 22
_reflns_limit_k_min 0
_reflns_limit_l_max 24
_reflns_limit_l_min 0
_reflns_number_gt 1933
_reflns_number_total 3495
_reflns_threshold_expression I>2.00u(I)
_oxford_diffrn_Wilson_B_factor 0.00
_oxford_diffrn_Wilson_scale 0.00
_oxford_refine_ls_scale 0.03707(17)
_oxford_structure_analysis_title 'ox029n in C2/c'
_cod_data_source_file b802806k.txt
_cod_data_source_block 2DABCO
_cod_depositor_comments
;
 Removing duplicate rows from the ATOM_TYPE loop.

 Antanas Vaitkus,
 2018-08-07

The following automatic conversions were performed:
'_symmetry_cell_setting' value 'Monoclinic' changed to 'monoclinic'
according to '/home/saulius/struct/CIF-dictionaries/cif_core.dic'
dictionary named 'cif_core.dic' version 2.4.1 from 2010-06-29.

Automatic conversion script
Id: cif_fix_enum 1527 2010-12-29 10:47:43Z saulius 
;
_cod_original_cell_volume 5714(2)
_cod_original_sg_symbol_H-M 'C 1 2/c 1 '
_cod_database_code 7004102

loop_
_symmetry_equiv_pos_as_xyz
x,y,z
-x,-y,-z
x+1/2,y+1/2,z
-x+1/2,-y+1/2,-z
-x,y,-z+1/2
x,-y,z+1/2
-x+1/2,y+1/2,-z+1/2
x+1/2,-y+1/2,z+1/2

loop_
_atom_site_label
_atom_site_type_symbol
_atom_site_fract_x
_atom_site_fract_y
_atom_site_fract_z
_atom_site_U_iso_or_equiv
_atom_site_occupancy
_atom_site_adp_type
_atom_site_refinement_flags_posn
_atom_site_refinement_flags_adp
_atom_site_refinement_flags_occupancy
_atom_site_disorder_assembly
_atom_site_disorder_group
_atom_site_attached_hydrogens
Zn1 Zn 0.04665(9) 0.16265(6) 0.60471(5) 0.0485 1.0000 Uani . . . . . .
N2 N 0.2746(7) 0.0877(5) 0.6268(3) 0.0699 1.0000 Uani . . . . . .
N3 N 0.1621(6) 0.0851(5) 0.6083(3) 0.0578 1.0000 Uani . . . . . .
N4 N -0.0582(6) 0.0844(4) 0.5734(3) 0.0438 1.0000 Uani . . . . . .
N5 N -0.1741(6) 0.0881(4) 0.5530(3) 0.0474 1.0000 Uani . . . . . .
N6 N -0.3208(5) 0.1594(4) 0.5294(3) 0.0593 1.0000 Uani D U . . . .
N7 N 0.0181(5) 0.1608(4) 0.6955(3) 0.0449 1.0000 Uani . . . . . .
N10 N 0.4167(9) 0.1729(8) 0.6478(11) 0.0661 0.5000 Uani D U . . . .
N11 N 0.4225(8) 0.1470(8) 0.6528(11) 0.0667 0.5000 Uani D U . . . .
S1 S 0.2239(3) 0.21730(19) 0.61433(14) 0.0840 1.0000 Uani . . . . . .
S2 S -0.1205(2) 0.21587(13) 0.56099(11) 0.0550 1.0000 Uani . . . . . .
C1 C 0.1162(8) 0.0281(6) 0.5984(4) 0.0511 1.0000 Uani . . . . . .
C2 C -0.0105(7) 0.0303(5) 0.5769(4) 0.0434 1.0000 Uani . . . . . .
C3 C -0.0461(7) -0.0349(5) 0.5657(4) 0.0427 1.0000 Uani . . . . . .
C4 C -0.1476(7) -0.0640(5) 0.5433(4) 0.0506 1.0000 Uani . . . . . .
C5 C -0.1503(9) -0.1303(6) 0.5379(5) 0.0584 1.0000 Uani . . . . . .
C6 C -0.0539(9) -0.1659(6) 0.5530(5) 0.0617 1.0000 Uani . . . . . .
C7 C 0.0528(9) -0.1383(5) 0.5763(4) 0.0522 1.0000 Uani . . . . . .
C8 C 0.1597(10) -0.1692(6) 0.5938(5) 0.0662 1.0000 Uani . . . . . .
C9 C 0.2549(10) -0.1331(8) 0.6147(5) 0.0750 1.0000 Uani . . . . . .
C10 C 0.2547(9) -0.0666(6) 0.6191(4) 0.0617 1.0000 Uani . . . . . .
C11 C 0.1518(8) -0.0379(5) 0.6013(4) 0.0491 1.0000 Uani . . . . . .
C12 C 0.0535(8) -0.0740(5) 0.5812(4) 0.0445 1.0000 Uani . . . . . .
C13 C -0.2039(5) 0.1483(5) 0.5473(4) 0.0580 1.0000 Uani D U . . . .
C14 C 0.3053(6) 0.1500(6) 0.6309(4) 0.0662 1.0000 Uani D U . . . .
C15 C 0.4893(13) 0.1182(8) 0.6679(9) 0.0657 0.5000 Uani D U . . . .
C16 C 0.6060(14) 0.1507(12) 0.6831(10) 0.0658 0.5000 Uani D U . . . .
C17 C -0.3984(6) 0.1055(4) 0.5141(4) 0.0623 1.0000 Uani D U . . . .
C18 C -0.5189(7) 0.1327(5) 0.4961(5) 0.0644 1.0000 Uani D U . . . .
C19 C 0.1118(8) 0.1290(6) 0.7342(4) 0.0652 1.0000 Uani . . . . . .
C20 C 0.0079(12) 0.2257(6) 0.7172(5) 0.0797 1.0000 Uani . . . . . .
C21 C -0.0878(8) 0.1265(6) 0.7021(4) 0.0638 1.0000 Uani . . . . . .
C101 C 0.6175(14) 0.1914(13) 0.6872(10) 0.0671 0.5000 Uani D U . . . .
C102 C 0.4918(13) 0.2050(9) 0.6628(9) 0.0669 0.5000 Uani D U . . . .
H11 H -0.3389 0.2126 0.5149 0.0500 1.0000 Uiso . . . . . .
H41 H -0.2148 -0.0388 0.5321 0.0754 1.0000 Uiso . . . . . .
H51 H -0.2212 -0.1518 0.5219 0.0863 1.0000 Uiso . . . . . .
H61 H -0.0583 -0.2121 0.5491 0.0902 1.0000 Uiso . . . . . .
H81 H 0.1655 -0.2146 0.5923 0.0981 1.0000 Uiso . . . . . .
H91 H 0.3243 -0.1565 0.6275 0.1012 1.0000 Uiso . . . . . .
H101 H 0.3231 -0.0434 0.6313 0.0972 1.0000 Uiso . . . . . .
H151 H 0.4735 0.0937 0.7036 0.0799 0.5000 Uiso . . . . . .
H152 H 0.4962 0.0833 0.6360 0.0799 0.5000 Uiso . . . . . .
H161 H 0.6719 0.1201 0.6958 0.0800 0.5000 Uiso . . . . . .
H162 H 0.6056 0.1833 0.7133 0.0800 0.5000 Uiso . . . . . .
H163 H 0.6283 0.1729 0.6457 0.0800 0.5000 Uiso . . . . . .
H171 H -0.3954 0.0751 0.5469 0.0901 1.0000 Uiso . . . . . .
H172 H -0.3736 0.0803 0.4802 0.0901 1.0000 Uiso . . . . . .
H181 H -0.5748 0.0994 0.4859 0.1151 1.0000 Uiso . . . . . .
H182 H -0.5406 0.1567 0.5290 0.1150 1.0000 Uiso . . . . . .
H183 H -0.5207 0.1611 0.4623 0.1148 1.0000 Uiso . . . . . .
H191 H 0.1845 0.1507 0.7300 0.0961 1.0000 Uiso . . . . . .
H192 H 0.1190 0.0857 0.7177 0.0963 1.0000 Uiso . . . . . .
H201 H 0.0833 0.2489 0.7143 0.1102 1.0000 Uiso . . . . . .
H202 H -0.0499 0.2493 0.6926 0.1101 1.0000 Uiso . . . . . .
H211 H -0.1513 0.1446 0.6752 0.0931 1.0000 Uiso . . . . . .
H212 H -0.0782 0.0827 0.6895 0.0932 1.0000 Uiso . . . . . .
H1011 H 0.6638 0.2287 0.6995 0.0813 0.5000 Uiso . . . . . .
H1012 H 0.6198 0.1633 0.7263 0.0813 0.5000 Uiso . . . . . .
H1013 H 0.6540 0.1643 0.6602 0.0813 0.5000 Uiso . . . . . .
H1021 H 0.4616 0.2326 0.6949 0.0810 0.5000 Uiso . . . . . .
H1022 H 0.4957 0.2337 0.6287 0.0810 0.5000 Uiso . . . . . .

loop_
_atom_site_aniso_label
_atom_site_aniso_U_11
_atom_site_aniso_U_22
_atom_site_aniso_U_33
_atom_site_aniso_U_23
_atom_site_aniso_U_13
_atom_site_aniso_U_12
Zn1 0.0399(6) 0.0643(8) 0.0393(6) 0.0063(6) -0.0007(4) -0.0028(7)
N2 0.042(5) 0.128(10) 0.039(5) 0.002(5) 0.005(4) 0.003(6)
N3 0.036(5) 0.099(8) 0.039(5) 0.010(5) 0.008(4) 0.005(5)
N4 0.045(5) 0.050(6) 0.036(4) 0.005(4) 0.004(4) 0.016(4)
N5 0.035(4) 0.063(6) 0.040(4) 0.000(4) -0.006(3) 0.010(4)
N6 0.042(3) 0.079(4) 0.055(3) 0.003(3) 0.000(2) 0.011(3)
N7 0.030(4) 0.064(5) 0.039(4) -0.001(4) -0.001(3) 0.003(4)
N10 0.048(3) 0.089(7) 0.059(4) 0.000(5) 0.001(3) -0.020(4)
N11 0.049(3) 0.089(7) 0.060(4) 0.001(5) 0.000(3) -0.021(4)
S1 0.075(2) 0.114(3) 0.0633(18) 0.0018(19) 0.0139(15) -0.036(2)
S2 0.0609(16) 0.0534(17) 0.0456(14) 0.0064(13) -0.0090(11) 0.0078(14)
C1 0.039(6) 0.077(9) 0.039(5) -0.003(5) 0.011(4) 0.000(6)
C2 0.033(5) 0.063(8) 0.034(5) -0.002(5) 0.004(4) 0.001(5)
C3 0.040(6) 0.058(7) 0.030(5) 0.005(5) 0.005(4) 0.006(5)
C4 0.034(5) 0.073(9) 0.044(5) 0.002(5) 0.003(4) 0.006(5)
C5 0.050(6) 0.061(8) 0.064(7) -0.002(6) 0.008(5) -0.002(6)
C6 0.065(7) 0.054(7) 0.066(6) -0.003(6) 0.012(5) 0.006(7)
C7 0.064(7) 0.048(7) 0.044(5) 0.000(5) 0.006(5) 0.010(6)
C8 0.071(8) 0.071(8) 0.056(6) 0.008(6) 0.007(6) 0.021(7)
C9 0.056(7) 0.123(13) 0.044(6) -0.002(7) -0.001(5) 0.029(8)
C10 0.048(7) 0.082(10) 0.054(7) -0.003(6) 0.003(5) 0.014(6)
C11 0.037(6) 0.073(8) 0.035(5) -0.007(5) 0.000(4) 0.005(6)
C12 0.041(5) 0.062(8) 0.031(5) -0.002(5) 0.006(4) 0.006(6)
C13 0.042(3) 0.078(4) 0.052(3) 0.003(3) -0.001(3) 0.011(3)
C14 0.049(3) 0.089(7) 0.059(4) 0.000(5) 0.001(3) -0.021(4)
C15 0.047(4) 0.089(7) 0.059(4) 0.000(5) 0.001(3) -0.020(4)
C16 0.047(4) 0.089(7) 0.059(5) 0.000(5) 0.001(4) -0.020(5)
C17 0.045(3) 0.081(4) 0.059(3) 0.003(3) 0.000(2) 0.009(3)
C18 0.046(3) 0.083(4) 0.062(4) 0.002(3) -0.001(3) 0.010(3)
C19 0.036(5) 0.119(10) 0.040(5) 0.017(6) 0.002(4) 0.025(6)
C20 0.119(11) 0.074(10) 0.046(6) -0.007(6) 0.010(6) 0.006(8)
C21 0.038(5) 0.110(10) 0.043(6) -0.013(6) 0.003(4) -0.020(6)
C101 0.049(4) 0.089(7) 0.061(5) 0.002(5) -0.001(4) -0.021(5)
C102 0.048(4) 0.089(7) 0.061(4) 0.002(5) 0.000(3) -0.021(4)

loop_
_atom_type_symbol
_atom_type_scat_dispersion_real
_atom_type_scat_dispersion_imag
_atom_type_scat_Cromer_Mann_a1
_atom_type_scat_Cromer_Mann_b1
_atom_type_scat_Cromer_Mann_a2
_atom_type_scat_Cromer_Mann_b2
_atom_type_scat_Cromer_Mann_a3
_atom_type_scat_Cromer_Mann_b3
_atom_type_scat_Cromer_Mann_a4
_atom_type_scat_Cromer_Mann_b4
_atom_type_scat_Cromer_Mann_c
_atom_type_scat_source
C 0.0033 0.0016 2.3100 20.8439 1.0200 10.2075 1.5886 0.5687 0.8650 51.6512 0.2156 'International Tables Vol C 4.2.6.8 and 6.1.1.4'
H 0.0000 0.0000 0.4930 10.5109 0.3229 26.1257 0.1402 3.1424 0.0408 57.7998 0.0030 'International Tables Vol C 4.2.6.8 and 6.1.1.4'
N 0.0061 0.0033 12.2126 0.0057 3.1322 9.8933 2.0125 28.9975 1.1663 0.5826 -11.5290 'International Tables Vol C 4.2.6.8 and 6.1.1.4'
S 0.1246 0.1234 6.9053 1.4679 5.2034 22.2151 1.4379 0.2536 1.5863 56.1720 0.8669 'International Tables Vol C 4.2.6.8 and 6.1.1.4'
O 0.0106 0.0060 3.0485 13.2771 2.2868 5.7011 1.5463 0.3239 0.8670 32.9089 0.2508 'International Tables Vol C 4.2.6.8 and 6.1.1.4'
Zn 0.2839 1.4301 14.0743 3.2655 7.0318 0.2333 5.1652 10.3163 2.4100 58.7097 1.3041 'International Tables Vol C 4.2.6.8 and 6.1.1.4'

loop_
_geom_angle_atom_site_label_1
_geom_angle_site_symmetry_1
_geom_angle_atom_site_label_2
_geom_angle_site_symmetry_2
_geom_angle_atom_site_label_3
_geom_angle_site_symmetry_3
_geom_angle
_geom_angle_publ_flag
N3 . Zn1 . N4 . 75.5(3) yes
N3 . Zn1 . N7 . 98.0(3) yes
N4 . Zn1 . N7 . 98.4(3) yes
N3 . Zn1 . S1 . 79.7(3) yes
N4 . Zn1 . S1 . 150.7(2) yes
N7 . Zn1 . S1 . 100.4(2) yes
N3 . Zn1 . S2 . 150.9(3) yes
N4 . Zn1 . S2 . 79.6(2) yes
N7 . Zn1 . S2 . 100.30(19) yes
S1 . Zn1 . S2 . 118.49(13) yes
N3 . N2 . C14 . 107.7(9) yes
Zn1 . N3 . N2 . 125.6(8) yes
Zn1 . N3 . C1 . 116.8(6) yes
N2 . N3 . C1 . 117.0(9) yes
Zn1 . N4 . N5 . 124.7(6) yes
Zn1 . N4 . C2 . 116.6(6) yes
N5 . N4 . C2 . 118.6(8) yes
N4 . N5 . C13 . 108.8(7) yes
C13 . N6 . C17 . 119.4(8) yes
C13 . N6 . H11 . 111.7 no
C17 . N6 . H11 . 126.1 no
Zn1 . N7 . C19 . 112.3(5) yes
Zn1 . N7 . C20 . 110.0(6) yes
C19 . N7 . C20 . 108.2(8) yes
Zn1 . N7 . C21 . 111.3(5) yes
C19 . N7 . C21 . 106.7(8) yes
C20 . N7 . C21 . 108.1(8) yes
C14 . N10 . C15 . 107.1(12) yes
C14 . N10 . C102 . 163(2) yes
C15 . N10 . C102 . 89.0(13) yes
C14 . N11 . C15 . 145.5(19) yes
C14 . N11 . C102 . 121.0(12) yes
C15 . N11 . C102 . 93.5(13) yes
Zn1 . S1 . C14 . 94.2(3) yes
Zn1 . S2 . C13 . 95.7(3) yes
N3 . C1 . C2 . 112.9(10) yes
N3 . C1 . C11 . 139.1(9) yes
C2 . C1 . C11 . 108.0(10) yes
C1 . C2 . N4 . 117.2(10) yes
C1 . C2 . C3 . 106.1(9) yes
N4 . C2 . C3 . 136.7(8) yes
C2 . C3 . C4 . 134.7(9) yes
C2 . C3 . C12 . 107.3(8) yes
C4 . C3 . C12 . 118.0(9) yes
C3 . C4 . C5 . 119.0(9) yes
C3 . C4 . H41 . 119.5 no
C5 . C4 . H41 . 121.4 no
C4 . C5 . C6 . 121.3(10) yes
C4 . C5 . H51 . 120.3 no
C6 . C5 . H51 . 118.4 no
C5 . C6 . C7 . 121.9(11) yes
C5 . C6 . H61 . 119.7 no
C7 . C6 . H61 . 118.4 no
C6 . C7 . C8 . 128.2(10) yes
C6 . C7 . C12 . 115.8(10) yes
C8 . C7 . C12 . 116.0(10) yes
C7 . C8 . C9 . 119.0(11) yes
C7 . C8 . H81 . 120.7 no
C9 . C8 . H81 . 120.3 no
C8 . C9 . C10 . 124.5(10) yes
C8 . C9 . H91 . 115.5 no
C10 . C9 . H91 . 120.0 no
C9 . C10 . C11 . 115.6(10) yes
C9 . C10 . H101 . 121.7 no
C11 . C10 . H101 . 122.6 no
C1 . C11 . C10 . 132.6(10) yes
C1 . C11 . C12 . 106.7(8) yes
C10 . C11 . C12 . 120.7(10) yes
C3 . C12 . C11 . 111.9(9) yes
C3 . C12 . C7 . 123.9(9) yes
C11 . C12 . C7 . 124.2(9) yes
N6 . C13 . S2 . 115.0(8) yes
N6 . C13 . N5 . 115.3(9) yes
S2 . C13 . N5 . 129.7(5) yes
N11 . C14 . N10 . 23.1(9) yes
N11 . C14 . S1 . 127.0(11) yes
N10 . C14 . S1 . 104.1(11) yes
N11 . C14 . N2 . 102.7(11) yes
N10 . C14 . N2 . 125.5(12) yes
S1 . C14 . N2 . 130.3(6) yes
N10 . C15 . N11 . 15.3(9) yes
N10 . C15 . C16 . 100.4(13) yes
N11 . C15 . C16 . 115.8(17) yes
N10 . C15 . C102 . 37.9(6) yes
N11 . C15 . C102 . 53.0(11) yes
C16 . C15 . C102 . 62.9(12) yes
N10 . C15 . H151 . 119.2 no
N11 . C15 . H151 . 111.0 no
C16 . C15 . H151 . 108.2 no
C102 . C15 . H151 . 124.7 no
N10 . C15 . H152 . 115.7 no
N11 . C15 . H152 . 108.6 no
C16 . C15 . H152 . 108.3 no
C102 . C15 . H152 . 130.7 no
H151 . C15 . H152 . 104.4 no
C15 . C16 . C101 . 126(3) yes
C15 . C16 . C102 . 67.0(11) yes
C101 . C16 . C102 . 59.5(18) yes
C15 . C16 . H161 . 113.7 no
C101 . C16 . H161 . 119.7 no
C102 . C16 . H161 . 178.5 no
C15 . C16 . H162 . 112.2 no
C101 . C16 . H162 . 41.2 no
C102 . C16 . H162 . 69.4 no
H161 . C16 . H162 . 109.2 no
C15 . C16 . H163 . 109.9 no
C101 . C16 . H163 . 66.0 no
C102 . C16 . H163 . 76.6 no
H161 . C16 . H163 . 104.2 no
H162 . C16 . H163 . 107.1 no
C15 . C16 . H1012 . 110.4 no
C101 . C16 . H1012 . 68.7 no
C102 . C16 . H1012 . 95.3 no
H161 . C16 . H1012 . 83.3 no
H162 . C16 . H1012 . 30.7 no
C15 . C16 . H1013 . 130.4 no
C101 . C16 . H1013 . 68.8 no
C102 . C16 . H1013 . 99.3 no
H161 . C16 . H1013 . 81.2 no
H162 . C16 . H1013 . 105.4 no
H163 . C16 . H1012 . 131.3 no
H163 . C16 . H1013 . 25.3 no
H1012 . C16 . H1013 . 118.4 no
N6 . C17 . C18 . 107.0(7) yes
N6 . C17 . H171 . 111.8 no
C18 . C17 . H171 . 112.2 no
N6 . C17 . H172 . 110.3 no
C18 . C17 . H172 . 110.4 no
H171 . C17 . H172 . 105.1 no
C17 . C18 . H181 . 111.3 no
C17 . C18 . H182 . 109.0 no
H181 . C18 . H182 . 108.5 no
C17 . C18 . H183 . 110.8 no
H181 . C18 . H183 . 108.7 no
H182 . C18 . H183 . 108.5 no
C21 5_556 C19 . N7 . 111.2(7) yes
C21 5_556 C19 . H191 . 113.2 no
N7 . C19 . H191 . 108.3 no
C21 5_556 C19 . H192 . 111.6 no
N7 . C19 . H192 . 106.7 no
H191 . C19 . H192 . 105.4 no
C20 5_556 C20 . N7 . 111.0(5) yes
C20 5_556 C20 . H201 . 107.2 no
N7 . C20 . H201 . 108.0 no
C20 5_556 C20 . H202 . 113.4 no
N7 . C20 . H202 . 111.8 no
H201 . C20 . H202 . 105.0 no
C19 5_556 C21 . N7 . 111.2(7) yes
C19 5_556 C21 . H211 . 111.0 no
N7 . C21 . H211 . 109.1 no
C19 5_556 C21 . H212 . 111.1 no
N7 . C21 . H212 . 107.3 no
H211 . C21 . H212 . 107.1 no
C16 . C101 . C102 . 91(2) yes
C16 . C101 . H162 . 78.0 no
C102 . C101 . H162 . 93.2 no
C16 . C101 . H163 . 64.8 no
C102 . C101 . H163 . 88.9 no
H162 . C101 . H163 . 142.8 no
C16 . C101 . H1011 . 153.7 no
C102 . C101 . H1011 . 115.1 no
H162 . C101 . H1011 . 97.5 no
H163 . C101 . H1011 . 115.1 no
C16 . C101 . H1012 . 61.9 no
C102 . C101 . H1012 . 108.2 no
H162 . C101 . H1012 . 22.6 no
H163 . C101 . H1012 . 123.9 no
H1011 . C101 . H1012 . 105.0 no
C16 . C101 . H1013 . 55.8 no
C102 . C101 . H1013 . 111.6 no
H162 . C101 . H1013 . 126.4 no
H163 . C101 . H1013 . 25.3 no
H1011 . C101 . H1013 . 111.8 no
H1012 . C101 . H1013 . 104.2 no
C101 . C102 . N11 . 112.7(14) yes
C101 . C102 . C16 . 29.4(10) yes
N11 . C102 . C16 . 83.5(9) yes
C101 . C102 . C15 . 79.3(13) yes
N11 . C102 . C15 . 33.5(5) yes
C16 . C102 . C15 . 50.1(7) yes
C101 . C102 . N10 . 132.3(19) yes
N11 . C102 . N10 . 19.8(10) yes
C16 . C102 . N10 . 102.9(15) yes
C15 . C102 . N10 . 53.2(9) yes
C101 . C102 . H1021 . 105.1 no
N11 . C102 . H1021 . 109.8 no
C16 . C102 . H1021 . 120.1 no
C15 . C102 . H1021 . 120.3 no
N10 . C102 . H1021 . 102.6 no
C101 . C102 . H1022 . 104.2 no
N11 . C102 . H1022 . 118.2 no
C16 . C102 . H1022 . 118.4 no
C15 . C102 . H1022 . 131.2 no
N10 . C102 . H1022 . 104.6 no
H1021 . C102 . H1022 . 105.9 no

loop_
_geom_bond_atom_site_label_1
_geom_bond_site_symmetry_1
_geom_bond_atom_site_label_2
_geom_bond_site_symmetry_2
_geom_bond_distance
_geom_bond_publ_flag
Zn1 . N3 . 2.132(9) yes
Zn1 . N4 . 2.132(8) yes
Zn1 . N7 . 2.168(7) yes
Zn1 . S1 . 2.378(3) yes
Zn1 . S2 . 2.368(3) yes
N2 . N3 . 1.338(11) yes
N2 . C14 . 1.368(15) yes
N3 . C1 . 1.329(13) yes
N4 . N5 . 1.384(10) yes
N4 . C2 . 1.277(12) yes
N5 . C13 . 1.325(12) yes
N6 . C13 . 1.405(2) yes
N6 . C17 . 1.476(2) yes
N6 . H11 . 1.188 no
N7 . C19 . 1.478(11) yes
N7 . C20 . 1.476(14) yes
N7 . C21 . 1.475(12) yes
N10 . C14 . 1.405(2) yes
N10 . C15 . 1.476(2) yes
N10 . C102 . 1.132(16) yes
N11 . C14 . 1.405(2) yes
N11 . C15 . 1.019(18) yes
N11 . C102 . 1.476(2) yes
S1 . C14 . 1.733(13) yes
S2 . C13 . 1.742(11) yes
C1 . C2 . 1.508(13) yes
C1 . C11 . 1.461(15) yes
C2 . C3 . 1.457(13) yes
C3 . C4 . 1.380(13) yes
C3 . C12 . 1.442(13) yes
C4 . C5 . 1.412(15) yes
C4 . H41 . 0.961 no
C5 . C6 . 1.369(15) yes
C5 . H51 . 0.977 no
C6 . C7 . 1.423(15) yes
C6 . H61 . 0.984 no
C7 . C8 . 1.428(15) yes
C7 . C12 . 1.369(14) yes
C8 . C9 . 1.387(17) yes
C8 . H81 . 0.967 no
C9 . C10 . 1.413(17) yes
C9 . H91 . 0.968 no
C10 . C11 . 1.370(14) yes
C10 . H101 . 0.953 no
C11 . C12 . 1.412(13) yes
C15 . C16 . 1.537(2) yes
C15 . C102 . 1.84(2) yes
C15 . H151 . 1.012 no
C15 . H152 . 1.055 no
C16 . C101 . 0.88(3) yes
C16 . C102 . 1.78(3) yes
C16 . H161 . 1.022 no
C16 . H162 . 0.982 no
C16 . H163 . 1.048 no
C16 . H1012 . 1.020 no
C16 . H1013 . 0.880 no
C17 . C18 . 1.537(2) yes
C17 . H171 . 0.989 no
C17 . H172 . 1.024 no
C18 . H181 . 0.972 no
C18 . H182 . 0.980 no
C18 . H183 . 0.981 no
C19 . C21 5_556 1.535(14) yes
C19 . H191 . 0.993 no
C19 . H192 . 1.002 no
C20 . C20 5_556 1.55(2) yes
C20 . H201 . 1.030 no
C20 . H202 . 0.962 no
C21 . H211 . 0.979 no
C21 . H212 . 0.985 no
C101 . C102 . 1.537(2) yes
C101 . H162 . 0.661 no
C101 . H163 . 1.057 no
C101 . H1011 . 0.980 no
C101 . H1012 . 1.077 no
C101 . H1013 . 0.992 no
C102 . H1021 . 1.045 no
C102 . H1022 . 1.001 no
H162 . H1012 . 0.531 no
H163 . H1013 . 0.453 no
